data_4102239
loop_
_publ_author_name
'Matthew A. Boone'
'Rongbiao Tong'
'Frank E. McDonald'
'Sheri Lense'
'Rui Cao'
'Kenneth I. Hardcastle'

_publ_section_title
;
 Biomimetic Syntheses from Squalene-Like Precursors: Synthesis of
 ent-Abudinol B and Reassessment of the Structure of Muzitone
;
_journal_name_full 'Journal of the American Chemical Society'
_journal_page_first 5300
_journal_page_last 5308
_journal_paper_doi 10.1021/ja1006806
_journal_volume 132
_journal_year 2010
_chemical_formula_moiety 'C34 H54 O6'
_chemical_formula_sum 'C34 H54 O6'
_chemical_formula_weight 558.77
_chemical_name_systematic
; 
 ? 
;
_space_group_IT_number 4
_symmetry_cell_setting monoclinic
_symmetry_space_group_name_Hall 'P 2yb'
_symmetry_space_group_name_H-M 'P 1 21 1'
_atom_sites_solution_hydrogens geom
_atom_sites_solution_primary direct
_atom_sites_solution_secondary difmap
_audit_creation_method SHELXL-97
_cell_angle_alpha 90.00
_cell_angle_beta 101.349(6)
_cell_angle_gamma 90.00
_cell_formula_units_Z 2
_cell_length_a 13.2539(17)
_cell_length_b 7.4121(9)
_cell_length_c 16.7467(18)
_cell_measurement_reflns_used 5802
_cell_measurement_temperature 173(2)
_cell_measurement_theta_max 66.40
_cell_measurement_theta_min 3.40
_cell_volume 1613.0(3)
_computing_cell_refinement 'Bruker SMART'
_computing_data_collection 'Bruker SMART'
_computing_data_reduction 'Bruker SAINT'
_computing_molecular_graphics 'Bruker SHELXTL'
_computing_publication_material 'Bruker SHELXTL'
_computing_structure_refinement 'SHELXL-97 (Sheldrick, 2008)'
_computing_structure_solution 'SHELXS-97 (Sheldrick, 2008)'
_diffrn_ambient_temperature 173(2)
_diffrn_measured_fraction_theta_full 0.926
_diffrn_measured_fraction_theta_max 0.926
_diffrn_measurement_device_type 'CCD area detector'
_diffrn_measurement_method 'phi and omega scans'
_diffrn_radiation_monochromator graphite
_diffrn_radiation_source 'fine-focus sealed tube'
_diffrn_radiation_type CuK\a
_diffrn_radiation_wavelength 1.54178
_diffrn_reflns_av_R_equivalents 0.0338
_diffrn_reflns_av_sigmaI/netI 0.0479
_diffrn_reflns_limit_h_max 12
_diffrn_reflns_limit_h_min -15
_diffrn_reflns_limit_k_max 8
_diffrn_reflns_limit_k_min -8
_diffrn_reflns_limit_l_max 19
_diffrn_reflns_limit_l_min -19
_diffrn_reflns_number 10661
_diffrn_reflns_theta_full 66.71
_diffrn_reflns_theta_max 66.71
_diffrn_reflns_theta_min 2.69
_exptl_absorpt_coefficient_mu 0.610
_exptl_absorpt_correction_T_max 0.9088
_exptl_absorpt_correction_T_min 0.8242
_exptl_absorpt_correction_type multi-scan
_exptl_absorpt_process_details SADABS
_exptl_crystal_colour colorless
_exptl_crystal_density_diffrn 1.150
_exptl_crystal_density_method 'not measured'
_exptl_crystal_description plate
_exptl_crystal_F_000 612
_exptl_crystal_size_max 0.33
_exptl_crystal_size_mid 0.31
_exptl_crystal_size_min 0.16
_refine_diff_density_max 0.396
_refine_diff_density_min -0.331
_refine_diff_density_rms 0.088
_refine_ls_abs_structure_details 'Flack H D (1983), Acta Cryst. A39, 876-881'
_refine_ls_abs_structure_Flack -0.1(4)
_refine_ls_extinction_coef 0.0180(17)
_refine_ls_extinction_expression Fc^*^=kFc[1+0.001xFc^2^\l^3^/sin(2\q)]^-1/4^
_refine_ls_extinction_method SHELXL
_refine_ls_goodness_of_fit_ref 1.131
_refine_ls_hydrogen_treatment constr
_refine_ls_matrix_type full
_refine_ls_number_parameters 362
_refine_ls_number_reflns 4737
_refine_ls_number_restraints 1
_refine_ls_restrained_S_all 1.130
_refine_ls_R_factor_all 0.0980
_refine_ls_R_factor_gt 0.0608
_refine_ls_shift/su_max 0.000
_refine_ls_shift/su_mean 0.000
_refine_ls_structure_factor_coef Fsqd
_refine_ls_weighting_details 'calc w=1/[\s^2^(Fo^2^)+(0.1143P)^2^+1.3503P] where P=(Fo^2^+2Fc^2^)/3'
_refine_ls_weighting_scheme calc
_refine_ls_wR_factor_gt 0.1614
_refine_ls_wR_factor_ref 0.2206
_reflns_number_gt 3518
_reflns_number_total 4737
_reflns_threshold_expression >2sigma(I)
_cod_data_source_file ja1006806_si_003.cif
_cod_data_source_block bio3_6_237s
_cod_database_code 4102239

loop_
_symmetry_equiv_pos_as_xyz
'x, y, z'
'-x, y+1/2, -z'

loop_
_atom_site_label
_atom_site_type_symbol
_atom_site_fract_x
_atom_site_fract_y
_atom_site_fract_z
_atom_site_U_iso_or_equiv
_atom_site_adp_type
_atom_site_occupancy
_atom_site_symmetry_multiplicity
_atom_site_calc_flag
_atom_site_refinement_flags
C1 C 0.6137(4) 0.1781(8) 1.2190(3) 0.0435(13) Uani 1 1 d .
C2 C 0.6168(4) -0.0154(8) 1.2530(3) 0.0432(13) Uani 1 1 d .
H2A H 0.5805 -0.0151 1.3001 0.052 Uiso 1 1 calc R
C3 C 0.5649(5) -0.1546(9) 1.1920(3) 0.0502(14) Uani 1 1 d .
H3A H 0.5024 -0.0999 1.1587 0.060 Uiso 1 1 calc R
H3B H 0.5426 -0.2571 1.2223 0.060 Uiso 1 1 calc R
C4 C 0.6329(4) -0.2283(8) 1.1343(3) 0.0463(14) Uani 1 1 d .
H4A H 0.5976 -0.3348 1.1060 0.056 Uiso 1 1 calc R
H4B H 0.6980 -0.2719 1.1685 0.056 Uiso 1 1 calc R
C5 C 0.6613(4) -0.1012(7) 1.0687(3) 0.0411(13) Uani 1 1 d .
C6 C 0.7504(4) -0.2005(8) 1.0394(3) 0.0455(13) Uani 1 1 d .
H6A H 0.8136 -0.1805 1.0811 0.055 Uiso 1 1 calc R
H6B H 0.7352 -0.3313 1.0394 0.055 Uiso 1 1 calc R
C7 C 0.7757(4) -0.1547(7) 0.9567(3) 0.0426(13) Uani 1 1 d .
C8 C 0.7854(4) -0.2923(8) 0.9069(3) 0.0481(14) Uani 1 1 d .
H8A H 0.7717 -0.4104 0.9240 0.058 Uiso 1 1 calc R
C9 C 0.8162(5) -0.2727(7) 0.8260(3) 0.0479(14) Uani 1 1 d .
H9A H 0.7670 -0.3403 0.7846 0.057 Uiso 1 1 calc R
H9B H 0.8851 -0.3271 0.8292 0.057 Uiso 1 1 calc R
C10 C 0.8193(4) -0.0766(7) 0.7987(3) 0.0393(12) Uani 1 1 d .
H10A H 0.7455 -0.0396 0.7838 0.047 Uiso 1 1 calc R
C11 C 0.8608(4) -0.0598(7) 0.7169(3) 0.0395(12) Uani 1 1 d .
C12 C 0.7864(4) -0.1650(8) 0.6507(3) 0.0441(13) Uani 1 1 d .
H12A H 0.7981 -0.2954 0.6616 0.053 Uiso 1 1 calc R
H12B H 0.7153 -0.1380 0.6572 0.053 Uiso 1 1 calc R
C13 C 0.7922(4) -0.1306(7) 0.5613(3) 0.0429(13) Uani 1 1 d .
H13A H 0.8645 -0.1484 0.5554 0.051 Uiso 1 1 calc R
H13B H 0.7502 -0.2236 0.5276 0.051 Uiso 1 1 calc R
C14 C 0.7570(4) 0.0540(7) 0.5263(3) 0.0383(12) Uani 1 1 d .
H14A H 0.7388 0.0428 0.4657 0.046 Uiso 1 1 calc R
C15 C 0.8371(4) 0.2031(7) 0.5470(3) 0.0395(12) Uani 1 1 d .
C16 C 0.8578(4) 0.1432(7) 0.6944(3) 0.0371(12) Uani 1 1 d .
H16A H 0.7843 0.1827 0.6806 0.045 Uiso 1 1 calc R
C17 C 0.9140(4) 0.2615(8) 0.7627(3) 0.0464(14) Uani 1 1 d .
H17A H 0.9105 0.3888 0.7446 0.056 Uiso 1 1 calc R
H17B H 0.9874 0.2258 0.7763 0.056 Uiso 1 1 calc R
C18 C 0.8663(4) 0.2438(7) 0.8385(3) 0.0407(12) Uani 1 1 d .
H18A H 0.9047 0.3220 0.8821 0.049 Uiso 1 1 calc R
H18B H 0.7944 0.2877 0.8254 0.049 Uiso 1 1 calc R
C19 C 0.8669(4) 0.0511(7) 0.8705(3) 0.0376(12) Uani 1 1 d .
C20 C 0.7932(4) 0.0386(7) 0.9337(3) 0.0377(12) Uani 1 1 d .
H20A H 0.7248 0.0848 0.9048 0.045 Uiso 1 1 calc R
C21 C 0.8254(4) 0.1589(8) 1.0090(3) 0.0464(13) Uani 1 1 d .
H21A H 0.8593 0.2682 0.9927 0.056 Uiso 1 1 calc R
H21B H 0.8770 0.0932 1.0493 0.056 Uiso 1 1 calc R
C22 C 0.7372(4) 0.2181(8) 1.0503(3) 0.0480(14) Uani 1 1 d .
H22A H 0.7595 0.3282 1.0824 0.058 Uiso 1 1 calc R
H22B H 0.6780 0.2522 1.0071 0.058 Uiso 1 1 calc R
C23 C 0.6992(4) 0.0831(7) 1.1063(3) 0.0391(12) Uani 1 1 d .
H23A H 0.7554 0.0615 1.1547 0.047 Uiso 1 1 calc R
C24 C 0.5108(5) 0.2633(9) 1.2225(3) 0.0540(15) Uani 1 1 d .
H24A H 0.4552 0.1866 1.1935 0.081 Uiso 1 1 calc R
H24B H 0.5065 0.3826 1.1969 0.081 Uiso 1 1 calc R
H24C H 0.5040 0.2758 1.2795 0.081 Uiso 1 1 calc R
C25 C 0.6996(5) 0.2965(8) 1.2642(3) 0.0512(15) Uani 1 1 d .
H25A H 0.7662 0.2395 1.2635 0.077 Uiso 1 1 calc R
H25B H 0.6914 0.3119 1.3206 0.077 Uiso 1 1 calc R
H25C H 0.6969 0.4147 1.2376 0.077 Uiso 1 1 calc R
C26 C 0.7421(5) -0.2051(8) 1.3349(3) 0.0483(14) Uani 1 1 d .
C27 C 0.8530(5) -0.2542(10) 1.3515(3) 0.0595(16) Uani 1 1 d .
H27A H 0.8646 -0.3561 1.3895 0.089 Uiso 1 1 calc R
H27B H 0.8940 -0.1506 1.3755 0.089 Uiso 1 1 calc R
H27C H 0.8734 -0.2882 1.3004 0.089 Uiso 1 1 calc R
C28 C 0.5679(4) -0.0798(8) 0.9997(3) 0.0494(14) Uani 1 1 d .
H28A H 0.5456 -0.1987 0.9775 0.074 Uiso 1 1 calc R
H28B H 0.5863 -0.0043 0.9567 0.074 Uiso 1 1 calc R
H28C H 0.5118 -0.0225 1.0208 0.074 Uiso 1 1 calc R
C29 C 0.9703(4) -0.1339(8) 0.7210(3) 0.0467(14) Uani 1 1 d .
H29A H 0.9902 -0.1175 0.6681 0.070 Uiso 1 1 calc R
H29B H 0.9719 -0.2626 0.7346 0.070 Uiso 1 1 calc R
H29C H 1.0187 -0.0686 0.7629 0.070 Uiso 1 1 calc R
C30 C 0.5786(4) 0.1499(8) 0.5018(3) 0.0473(13) Uani 1 1 d .
C31 C 0.4895(5) 0.1770(11) 0.5429(4) 0.0668(18) Uani 1 1 d .
H31A H 0.4297 0.2178 0.5029 0.100 Uiso 1 1 calc R
H31B H 0.5072 0.2681 0.5858 0.100 Uiso 1 1 calc R
H31C H 0.4731 0.0628 0.5670 0.100 Uiso 1 1 calc R
C32 C 0.9081(4) 0.1929(8) 0.4854(3) 0.0458(13) Uani 1 1 d .
H32A H 0.9370 0.0712 0.4857 0.069 Uiso 1 1 calc R
H32B H 0.9641 0.2805 0.5002 0.069 Uiso 1 1 calc R
H32C H 0.8688 0.2207 0.4309 0.069 Uiso 1 1 calc R
C33 C 0.7887(5) 0.3920(8) 0.5447(3) 0.0496(14) Uani 1 1 d .
H33A H 0.8433 0.4825 0.5583 0.074 Uiso 1 1 calc R
H33B H 0.7434 0.3981 0.5844 0.074 Uiso 1 1 calc R
H33C H 0.7487 0.4156 0.4900 0.074 Uiso 1 1 calc R
C34 C 0.9759(4) -0.0048(9) 0.9130(3) 0.0500(14) Uani 1 1 d .
H34A H 1.0225 0.0045 0.8744 0.075 Uiso 1 1 calc R
H34B H 0.9749 -0.1296 0.9321 0.075 Uiso 1 1 calc R
H34C H 0.9999 0.0751 0.9594 0.075 Uiso 1 1 calc R
O1 O 0.6156(3) 0.1739(5) 1.13304(18) 0.0454(9) Uani 1 1 d .
O2 O 0.9044(2) 0.1722(5) 0.62384(18) 0.0405(8) Uani 1 1 d .
O3 O 0.7236(3) -0.0639(5) 1.28383(19) 0.0448(9) Uani 1 1 d .
O4 O 0.6758(3) -0.2820(6) 1.3628(2) 0.0564(11) Uani 1 1 d .
O5 O 0.6627(3) 0.0943(5) 0.55606(19) 0.0440(9) Uani 1 1 d .
O6 O 0.5782(3) 0.1724(7) 0.4313(2) 0.0704(13) Uani 1 1 d .

loop_
_atom_site_aniso_label
_atom_site_aniso_U_11
_atom_site_aniso_U_22
_atom_site_aniso_U_33
_atom_site_aniso_U_23
_atom_site_aniso_U_13
_atom_site_aniso_U_12
C1 0.052(3) 0.049(3) 0.029(2) -0.001(2) 0.008(2) 0.006(3)
C2 0.038(3) 0.054(3) 0.037(3) 0.003(2) 0.005(2) 0.006(3)
C3 0.048(4) 0.067(4) 0.034(3) -0.001(3) 0.004(2) -0.002(3)
C4 0.045(3) 0.060(4) 0.032(3) 0.003(2) 0.004(2) -0.005(3)
C5 0.050(4) 0.044(3) 0.029(2) 0.002(2) 0.007(2) 0.005(2)
C6 0.054(4) 0.047(3) 0.035(3) -0.004(2) 0.008(2) 0.009(3)
C7 0.052(3) 0.042(3) 0.032(2) 0.006(2) 0.003(2) -0.003(3)
C8 0.068(4) 0.037(3) 0.040(3) -0.001(2) 0.012(3) -0.005(3)
C9 0.075(4) 0.032(3) 0.039(3) 0.001(2) 0.017(3) -0.010(3)
C10 0.047(3) 0.040(3) 0.030(2) 0.001(2) 0.008(2) 0.002(2)
C11 0.044(3) 0.035(3) 0.039(3) -0.001(2) 0.009(2) 0.005(2)
C12 0.052(4) 0.042(3) 0.038(3) -0.002(2) 0.010(2) -0.004(3)
C13 0.046(3) 0.047(3) 0.035(3) 0.003(2) 0.006(2) 0.004(3)
C14 0.037(3) 0.044(3) 0.038(3) 0.003(2) 0.017(2) 0.004(2)
C15 0.046(3) 0.042(3) 0.030(2) 0.001(2) 0.006(2) 0.002(2)
C16 0.041(3) 0.043(3) 0.030(2) -0.002(2) 0.011(2) -0.001(2)
C17 0.048(4) 0.052(4) 0.040(3) 0.004(2) 0.011(2) 0.004(3)
C18 0.051(3) 0.038(3) 0.033(2) -0.001(2) 0.008(2) -0.008(2)
C19 0.041(3) 0.043(3) 0.029(2) 0.003(2) 0.006(2) 0.003(2)
C20 0.049(3) 0.033(3) 0.030(2) 0.001(2) 0.005(2) 0.006(2)
C21 0.054(3) 0.052(3) 0.032(2) 0.005(2) 0.005(2) 0.001(3)
C22 0.060(4) 0.051(3) 0.034(2) -0.003(2) 0.010(2) -0.010(3)
C23 0.049(3) 0.039(3) 0.032(2) -0.001(2) 0.012(2) 0.006(2)
C24 0.061(4) 0.061(4) 0.041(3) 0.007(3) 0.011(3) 0.023(3)
C25 0.071(4) 0.051(3) 0.031(2) -0.002(2) 0.007(3) 0.003(3)
C26 0.052(4) 0.061(4) 0.031(2) 0.005(3) 0.007(2) 0.012(3)
C27 0.055(4) 0.068(4) 0.051(3) 0.005(3) 0.001(3) 0.018(3)
C28 0.055(4) 0.055(4) 0.035(3) 0.003(2) 0.002(2) 0.008(3)
C29 0.042(3) 0.055(3) 0.042(3) 0.006(2) 0.005(2) 0.011(3)
C30 0.042(3) 0.054(4) 0.045(3) 0.006(3) 0.005(3) 0.004(3)
C31 0.050(4) 0.081(5) 0.073(4) 0.004(4) 0.021(3) 0.014(4)
C32 0.050(3) 0.052(3) 0.037(2) -0.003(2) 0.012(2) -0.005(3)
C33 0.063(4) 0.045(3) 0.041(3) 0.004(2) 0.011(3) 0.011(3)
C34 0.041(3) 0.068(4) 0.038(3) 0.005(3) 0.002(2) 0.009(3)
O1 0.055(2) 0.053(2) 0.0291(16) 0.0038(16) 0.0101(15) 0.0097(19)
O2 0.042(2) 0.050(2) 0.0301(15) 0.0042(16) 0.0075(14) -0.0010(17)
O3 0.044(2) 0.056(2) 0.0327(17) 0.0092(16) 0.0027(15) 0.0056(18)
O4 0.065(3) 0.061(3) 0.045(2) 0.0120(19) 0.0164(19) 0.006(2)
O5 0.041(2) 0.058(2) 0.0342(17) -0.0040(16) 0.0095(15) 0.0035(17)
O6 0.061(3) 0.105(4) 0.042(2) 0.005(2) 0.0020(19) 0.016(3)

loop_
_atom_type_symbol
_atom_type_description
_atom_type_scat_dispersion_real
_atom_type_scat_dispersion_imag
_atom_type_scat_source
C C 0.0181 0.0091 'International Tables Vol C Tables 4.2.6.8 and 6.1.1.4'
H H 0.0000 0.0000 'International Tables Vol C Tables 4.2.6.8 and 6.1.1.4'
O O 0.0492 0.0322 'International Tables Vol C Tables 4.2.6.8 and 6.1.1.4'

loop_
_geom_angle_atom_site_label_1
_geom_angle_atom_site_label_2
_geom_angle_atom_site_label_3
_geom_angle
O1 C1 C24 103.9(4)
O1 C1 C25 110.5(4)
C24 C1 C25 109.4(5)
O1 C1 C2 110.2(4)
C24 C1 C2 109.4(5)
C25 C1 C2 113.0(4)
O3 C2 C3 110.6(5)
O3 C2 C1 108.3(4)
C3 C2 C1 114.1(4)
O3 C2 H2A 107.9
C3 C2 H2A 107.9
C1 C2 H2A 107.9
C2 C3 C4 114.8(5)
C2 C3 H3A 108.6
C4 C3 H3A 108.6
C2 C3 H3B 108.6
C4 C3 H3B 108.6
H3A C3 H3B 107.6
C3 C4 C5 118.8(5)
C3 C4 H4A 107.6
C5 C4 H4A 107.6
C3 C4 H4B 107.6
C5 C4 H4B 107.6
H4A C4 H4B 107.1
C28 C5 C23 111.5(4)
C28 C5 C4 109.0(4)
C23 C5 C4 110.7(4)
C28 C5 C6 111.4(4)
C23 C5 C6 110.0(5)
C4 C5 C6 103.9(4)
C7 C6 C5 119.9(4)
C7 C6 H6A 107.4
C5 C6 H6A 107.4
C7 C6 H6B 107.4
C5 C6 H6B 107.4
H6A C6 H6B 106.9
C8 C7 C20 121.6(4)
C8 C7 C6 117.4(5)
C20 C7 C6 120.9(4)
C7 C8 C9 124.5(5)
C7 C8 H8A 117.8
C9 C8 H8A 117.8
C8 C9 C10 113.1(4)
C8 C9 H9A 109.0
C10 C9 H9A 109.0
C8 C9 H9B 109.0
C10 C9 H9B 109.0
H9A C9 H9B 107.8
C9 C10 C19 112.1(4)
C9 C10 C11 111.7(4)
C19 C10 C11 117.6(4)
C9 C10 H10A 104.6
C19 C10 H10A 104.6
C11 C10 H10A 104.6
C29 C11 C12 108.4(4)
C29 C11 C16 109.6(4)
C12 C11 C16 109.6(4)
C29 C11 C10 114.8(4)
C12 C11 C10 107.5(4)
C16 C11 C10 106.9(4)
C13 C12 C11 117.9(5)
C13 C12 H12A 107.8
C11 C12 H12A 107.8
C13 C12 H12B 107.8
C11 C12 H12B 107.8
H12A C12 H12B 107.2
C14 C13 C12 117.0(4)
C14 C13 H13A 108.1
C12 C13 H13A 108.1
C14 C13 H13B 108.1
C12 C13 H13B 108.1
H13A C13 H13B 107.3
O5 C14 C15 112.2(4)
O5 C14 C13 105.6(4)
C15 C14 C13 114.6(4)
O5 C14 H14A 108.1
C15 C14 H14A 108.1
C13 C14 H14A 108.1
O2 C15 C14 111.8(4)
O2 C15 C32 103.9(4)
C14 C15 C32 107.7(4)
O2 C15 C33 110.5(4)
C14 C15 C33 112.7(4)
C32 C15 C33 109.7(4)
O2 C16 C17 107.7(4)
O2 C16 C11 110.3(4)
C17 C16 C11 113.2(4)
O2 C16 H16A 108.5
C17 C16 H16A 108.5
C11 C16 H16A 108.5
C16 C17 C18 110.8(4)
C16 C17 H17A 109.5
C18 C17 H17A 109.5
C16 C17 H17B 109.5
C18 C17 H17B 109.5
H17A C17 H17B 108.1
C19 C18 C17 113.4(4)
C19 C18 H18A 108.9
C17 C18 H18A 108.9
C19 C18 H18B 108.9
C17 C18 H18B 108.9
H18A C18 H18B 107.7
C18 C19 C34 110.7(5)
C18 C19 C10 108.9(4)
C34 C19 C10 113.2(4)
C18 C19 C20 109.2(4)
C34 C19 C20 108.9(4)
C10 C19 C20 105.7(4)
C7 C20 C21 111.9(4)
C7 C20 C19 111.9(4)
C21 C20 C19 114.1(4)
C7 C20 H20A 106.1
C21 C20 H20A 106.1
C19 C20 H20A 106.1
C20 C21 C22 115.0(5)
C20 C21 H21A 108.5
C22 C21 H21A 108.5
C20 C21 H21B 108.5
C22 C21 H21B 108.5
H21A C21 H21B 107.5
C23 C22 C21 117.6(5)
C23 C22 H22A 107.9
C21 C22 H22A 107.9
C23 C22 H22B 107.9
C21 C22 H22B 107.9
H22A C22 H22B 107.2
O1 C23 C22 104.6(4)
O1 C23 C5 109.3(4)
C22 C23 C5 116.7(4)
O1 C23 H23A 108.6
C22 C23 H23A 108.6
C5 C23 H23A 108.6
C1 C24 H24A 109.5
C1 C24 H24B 109.5
H24A C24 H24B 109.5
C1 C24 H24C 109.5
H24A C24 H24C 109.5
H24B C24 H24C 109.5
C1 C25 H25A 109.5
C1 C25 H25B 109.5
H25A C25 H25B 109.5
C1 C25 H25C 109.5
H25A C25 H25C 109.5
H25B C25 H25C 109.5
O4 C26 O3 123.8(5)
O4 C26 C27 125.2(5)
O3 C26 C27 111.0(5)
C26 C27 H27A 109.5
C26 C27 H27B 109.5
H27A C27 H27B 109.5
C26 C27 H27C 109.5
H27A C27 H27C 109.5
H27B C27 H27C 109.5
C5 C28 H28A 109.5
C5 C28 H28B 109.5
H28A C28 H28B 109.5
C5 C28 H28C 109.5
H28A C28 H28C 109.5
H28B C28 H28C 109.5
C11 C29 H29A 109.5
C11 C29 H29B 109.5
H29A C29 H29B 109.5
C11 C29 H29C 109.5
H29A C29 H29C 109.5
H29B C29 H29C 109.5
O6 C30 O5 123.3(5)
O6 C30 C31 126.0(5)
O5 C30 C31 110.7(4)
C30 C31 H31A 109.5
C30 C31 H31B 109.5
H31A C31 H31B 109.5
C30 C31 H31C 109.5
H31A C31 H31C 109.5
H31B C31 H31C 109.5
C15 C32 H32A 109.5
C15 C32 H32B 109.5
H32A C32 H32B 109.5
C15 C32 H32C 109.5
H32A C32 H32C 109.5
H32B C32 H32C 109.5
C15 C33 H33A 109.5
C15 C33 H33B 109.5
H33A C33 H33B 109.5
C15 C33 H33C 109.5
H33A C33 H33C 109.5
H33B C33 H33C 109.5
C19 C34 H34A 109.5
C19 C34 H34B 109.5
H34A C34 H34B 109.5
C19 C34 H34C 109.5
H34A C34 H34C 109.5
H34B C34 H34C 109.5
C23 O1 C1 119.0(4)
C15 O2 C16 117.7(4)
C26 O3 C2 117.4(4)
C30 O5 C14 118.6(4)

loop_
_geom_bond_atom_site_label_1
_geom_bond_atom_site_label_2
_geom_bond_distance
C1 O1 1.444(5)
C1 C24 1.515(8)
C1 C25 1.517(8)
C1 C2 1.541(8)
C2 O3 1.454(6)
C2 C3 1.518(8)
C2 H2A 1.0000
C3 C4 1.545(8)
C3 H3A 0.9900
C3 H3B 0.9900
C4 C5 1.549(7)
C4 H4A 0.9900
C4 H4B 0.9900
C5 C28 1.525(7)
C5 C23 1.546(7)
C5 C6 1.550(7)
C6 C7 1.527(7)
C6 H6A 0.9900
C6 H6B 0.9900
C7 C8 1.340(8)
C7 C20 1.513(7)
C8 C9 1.497(7)
C8 H8A 0.9500
C9 C10 1.526(7)
C9 H9A 0.9900
C9 H9B 0.9900
C10 C19 1.562(7)
C10 C11 1.579(6)
C10 H10A 1.0000
C11 C29 1.541(7)
C11 C12 1.542(7)
C11 C16 1.549(7)
C12 C13 1.536(7)
C12 H12A 0.9900
C12 H12B 0.9900
C13 C14 1.525(8)
C13 H13A 0.9900
C13 H13B 0.9900
C14 O5 1.464(6)
C14 C15 1.524(7)
C14 H14A 1.0000
C15 O2 1.432(6)
C15 C32 1.530(7)
C15 C33 1.537(8)
C16 O2 1.453(5)
C16 C17 1.515(7)
C16 H16A 1.0000
C17 C18 1.531(6)
C17 H17A 0.9900
C17 H17B 0.9900
C18 C19 1.525(7)
C18 H18A 0.9900
C18 H18B 0.9900
C19 C34 1.537(7)
C19 C20 1.578(7)
C20 C21 1.535(7)
C20 H20A 1.0000
C21 C22 1.536(7)
C21 H21A 0.9900
C21 H21B 0.9900
C22 C23 1.523(7)
C22 H22A 0.9900
C22 H22B 0.9900
C23 O1 1.442(6)
C23 H23A 1.0000
C24 H24A 0.9800
C24 H24B 0.9800
C24 H24C 0.9800
C25 H25A 0.9800
C25 H25B 0.9800
C25 H25C 0.9800
C26 O4 1.215(7)
C26 O3 1.343(7)
C26 C27 1.487(8)
C27 H27A 0.9800
C27 H27B 0.9800
C27 H27C 0.9800
C28 H28A 0.9800
C28 H28B 0.9800
C28 H28C 0.9800
C29 H29A 0.9800
C29 H29B 0.9800
C29 H29C 0.9800
C30 O6 1.191(6)
C30 O5 1.356(6)
C30 C31 1.492(8)
C31 H31A 0.9800
C31 H31B 0.9800
C31 H31C 0.9800
C32 H32A 0.9800
C32 H32B 0.9800
C32 H32C 0.9800
C33 H33A 0.9800
C33 H33B 0.9800
C33 H33C 0.9800
C34 H34A 0.9800
C34 H34B 0.9800
C34 H34C 0.9800

loop_
_geom_torsion_atom_site_label_1
_geom_torsion_atom_site_label_2
_geom_torsion_atom_site_label_3
_geom_torsion_atom_site_label_4
_geom_torsion
O1 C1 C2 O3 92.1(5)
C24 C1 C2 O3 -154.3(4)
C25 C1 C2 O3 -32.1(5)
O1 C1 C2 C3 -31.4(6)
C24 C1 C2 C3 82.2(5)
C25 C1 C2 C3 -155.6(5)
O3 C2 C3 C4 -39.1(6)
C1 C2 C3 C4 83.3(6)
C2 C3 C4 C5 -69.5(6)
C3 C4 C5 C28 -75.6(6)
C3 C4 C5 C23 47.5(6)
C3 C4 C5 C6 165.5(4)
C28 C5 C6 C7 41.9(7)
C23 C5 C6 C7 -82.3(5)
C4 C5 C6 C7 159.2(5)
C5 C6 C7 C8 -130.6(6)
C5 C6 C7 C20 51.7(7)
C20 C7 C8 C9 1.6(9)
C6 C7 C8 C9 -176.1(5)
C7 C8 C9 C10 -9.3(8)
C8 C9 C10 C19 40.9(7)
C8 C9 C10 C11 175.4(5)
C9 C10 C11 C29 -59.6(6)
C19 C10 C11 C29 72.1(6)
C9 C10 C11 C12 61.1(6)
C19 C10 C11 C12 -167.2(5)
C9 C10 C11 C16 178.6(5)
C19 C10 C11 C16 -49.6(6)
C29 C11 C12 C13 -71.0(6)
C16 C11 C12 C13 48.6(6)
C10 C11 C12 C13 164.4(4)
C11 C12 C13 C14 -68.7(7)
C12 C13 C14 O5 -42.8(6)
C12 C13 C14 C15 81.2(6)
O5 C14 C15 O2 90.6(5)
C13 C14 C15 O2 -29.8(6)
O5 C14 C15 C32 -155.8(4)
C13 C14 C15 C32 83.8(5)
O5 C14 C15 C33 -34.7(5)
C13 C14 C15 C33 -155.1(4)
C29 C11 C16 O2 49.5(5)
C12 C11 C16 O2 -69.3(5)
C10 C11 C16 O2 174.4(4)
C29 C11 C16 C17 -71.2(5)
C12 C11 C16 C17 169.9(4)
C10 C11 C16 C17 53.7(5)
O2 C16 C17 C18 177.7(4)
C11 C16 C17 C18 -60.1(6)
C16 C17 C18 C19 58.4(6)
C17 C18 C19 C34 73.9(5)
C17 C18 C19 C10 -51.1(6)
C17 C18 C19 C20 -166.2(4)
C9 C10 C19 C18 -179.5(5)
C11 C10 C19 C18 49.0(6)
C9 C10 C19 C34 56.9(6)
C11 C10 C19 C34 -74.6(6)
C9 C10 C19 C20 -62.2(5)
C11 C10 C19 C20 166.2(4)
C8 C7 C20 C21 -154.5(5)
C6 C7 C20 C21 23.1(7)
C8 C7 C20 C19 -25.1(7)
C6 C7 C20 C19 152.5(5)
C18 C19 C20 C7 170.1(4)
C34 C19 C20 C7 -68.9(6)
C10 C19 C20 C7 53.0(5)
C18 C19 C20 C21 -61.7(5)
C34 C19 C20 C21 59.4(6)
C10 C19 C20 C21 -178.7(4)
C7 C20 C21 C22 -78.3(6)
C19 C20 C21 C22 153.5(4)
C20 C21 C22 C23 79.6(6)
C21 C22 C23 O1 -178.1(4)
C21 C22 C23 C5 -57.2(6)
C28 C5 C23 O1 55.8(5)
C4 C5 C23 O1 -65.8(5)
C6 C5 C23 O1 179.9(4)
C28 C5 C23 C22 -62.6(6)
C4 C5 C23 C22 175.8(5)
C6 C5 C23 C22 61.5(6)
C22 C23 O1 C1 -130.5(4)
C5 C23 O1 C1 103.8(5)
C24 C1 O1 C23 -173.6(5)
C25 C1 O1 C23 69.1(6)
C2 C1 O1 C23 -56.5(6)
C14 C15 O2 C16 -54.0(5)
C32 C15 O2 C16 -169.9(4)
C33 C15 O2 C16 72.5(5)
C17 C16 O2 C15 -132.6(4)
C11 C16 O2 C15 103.5(5)
O4 C26 O3 C2 -7.6(8)
C27 C26 O3 C2 171.8(4)
C3 C2 O3 C26 -71.7(5)
C1 C2 O3 C26 162.7(4)
O6 C30 O5 C14 -2.1(8)
C31 C30 O5 C14 177.7(5)
C15 C14 O5 C30 103.9(5)
C13 C14 O5 C30 -130.6(5)
